data_7224600
loop_
_publ_author_name
'Li, Qianli'
'Cheng, Shuang'
'Zhang, Rufen'
'Shi, Yang'
'ma, chunlin'

_publ_section_title
;
 Novel organotin complexes derive from 2, 2&#x00B4;-selenodiacetic
 acid&#xFF1A; synthesis, and biological evaluation
;
_journal_name_full 'RSC Adv.'
_journal_paper_doi 10.1039/C6RA01948J
_journal_year 2016
_chemical_formula_sum 'C24 H44 O8 Se2 Sn2'
_chemical_formula_weight 855.89
_chemical_name_systematic
; 
 ? 
;
_space_group_IT_number 14
_symmetry_cell_setting monoclinic
_symmetry_space_group_name_Hall '-P 2ybc'
_symmetry_space_group_name_H-M 'P 1 21/c 1'
_atom_sites_solution_hydrogens geom
_atom_sites_solution_primary direct
_atom_sites_solution_secondary difmap
_audit_creation_method SHELXL-97
_audit_update_record
;
2016-03-02 deposited with the CCDC.
2016-03-10 downloaded from the CCDC.
;
_cell_angle_alpha 90.00
_cell_angle_beta 105.678(2)
_cell_angle_gamma 90.00
_cell_formula_units_Z 4
_cell_length_a 14.2606(12)
_cell_length_b 25.221(2)
_cell_length_c 10.0413(8)
_cell_measurement_reflns_used 1261
_cell_measurement_temperature 298(2)
_cell_measurement_theta_max 27.994
_cell_measurement_theta_min 2.367
_cell_volume 3477.2(5)
_computing_cell_refinement 'Bruker SMART'
_computing_data_collection 'Bruker SMART'
_computing_data_reduction 'Bruker SHELXTL'
_computing_molecular_graphics 'Bruker SHELXTL'
_computing_publication_material 'Bruker SHELXTL'
_computing_structure_refinement 'SHELXL-97 (Sheldrick, 1997)'
_computing_structure_solution 'SHELXS-97 (Sheldrick, 1990)'
_diffrn_ambient_temperature 298(2)
_diffrn_measured_fraction_theta_full 0.960
_diffrn_measured_fraction_theta_max 0.960
_diffrn_measurement_device_type 'CCD area detector'
_diffrn_measurement_method 'phi and omega scans'
_diffrn_radiation_monochromator graphite
_diffrn_radiation_source 'fine-focus sealed tube'
_diffrn_radiation_type MoK\a
_diffrn_radiation_wavelength 0.71073
_diffrn_reflns_av_R_equivalents 0.0000
_diffrn_reflns_av_sigmaI/netI 0.3336
_diffrn_reflns_limit_h_max 16
_diffrn_reflns_limit_h_min -16
_diffrn_reflns_limit_k_max 30
_diffrn_reflns_limit_k_min 0
_diffrn_reflns_limit_l_max 11
_diffrn_reflns_limit_l_min 0
_diffrn_reflns_number 5875
_diffrn_reflns_theta_full 25.02
_diffrn_reflns_theta_max 25.02
_diffrn_reflns_theta_min 2.19
_exptl_absorpt_coefficient_mu 3.566
_exptl_absorpt_correction_T_max 0.8418
_exptl_absorpt_correction_T_min 0.5357
_exptl_absorpt_correction_type multi-scan
_exptl_absorpt_process_details sadabs
_exptl_crystal_colour colorless
_exptl_crystal_density_diffrn 1.635
_exptl_crystal_density_method 'not measured'
_exptl_crystal_description block
_exptl_crystal_F_000 1680
_exptl_crystal_size_max 0.20
_exptl_crystal_size_mid 0.10
_exptl_crystal_size_min 0.05
_refine_diff_density_max 2.353
_refine_diff_density_min -1.687
_refine_diff_density_rms 0.375
_refine_ls_extinction_method none
_refine_ls_goodness_of_fit_ref 0.870
_refine_ls_hydrogen_treatment constr
_refine_ls_matrix_type full
_refine_ls_number_parameters 330
_refine_ls_number_reflns 5875
_refine_ls_number_restraints 736
_refine_ls_restrained_S_all 0.872
_refine_ls_R_factor_all 0.2796
_refine_ls_R_factor_gt 0.0995
_refine_ls_shift/su_max 0.019
_refine_ls_shift/su_mean 0.001
_refine_ls_structure_factor_coef Fsqd
_refine_ls_weighting_details 'calc w=1/[\s^2^(Fo^2^)+(0.0018P)^2^+0.0000P] where P=(Fo^2^+2Fc^2^)/3'
_refine_ls_weighting_scheme calc
_refine_ls_wR_factor_gt 0.1428
_refine_ls_wR_factor_ref 0.1780
_reflns_number_gt 1493
_reflns_number_total 5875
_reflns_threshold_expression >2sigma(I)
_cod_data_source_file c6ra01948j2.cif
_cod_data_source_block 4
_cod_depositor_comments
;
The following automatic conversions were performed:

'_symmetry_cell_setting' value 'Monoclinic' changed to 'monoclinic'
according to
/usr/data/users/saulius/crontab/automatic-downloads/rss-feeds/RSC/lib/dictionaries/cif_core.dic
dictionary named 'cif_core.dic' version 2.4.2 from 2011-04-26.

Automatic conversion script
Id: cif_fix_values 4268 2015-11-12 08:31:59Z antanas 
;
_cod_original_sg_symbol_H-M P2(1)/c
_cod_database_code 7224600

loop_
_symmetry_equiv_pos_as_xyz
'x, y, z'
'-x, y+1/2, -z+1/2'
'-x, -y, -z'
'x, -y-1/2, z-1/2'

loop_
_atom_site_label
_atom_site_type_symbol
_atom_site_fract_x
_atom_site_fract_y
_atom_site_fract_z
_atom_site_U_iso_or_equiv
_atom_site_adp_type
_atom_site_occupancy
_atom_site_symmetry_multiplicity
_atom_site_calc_flag
_atom_site_refinement_flags
Sn1 Sn 0.25311(10) 0.25296(5) 0.21105(12) 0.0782(5) Uani 1 1 d U
Sn2 Sn 0.28143(12) -0.07512(5) 0.25667(15) 0.1137(7) Uani 1 1 d U
Se1 Se 0.13307(17) 0.08219(7) -0.06347(19) 0.0992(8) Uani 1 1 d U
Se2 Se 0.35336(19) 0.44433(8) 0.1116(2) 0.1176(9) Uani 1 1 d U
O1 O 0.2559(9) 0.2002(4) 0.0444(11) 0.088(3) Uani 1 1 d U
O2 O 0.2656(9) 0.1526(4) 0.2311(11) 0.091(3) Uani 1 1 d U
O3 O 0.2451(11) 0.0072(4) 0.2385(13) 0.114(3) Uani 1 1 d U
O4 O 0.1185(11) -0.0404(5) 0.1060(14) 0.131(5) Uani 1 1 d U
O5 O 0.2493(9) 0.3092(4) 0.0483(11) 0.094(3) Uani 1 1 d U
O6 O 0.2240(10) 0.3507(4) 0.2172(12) 0.108(3) Uani 1 1 d U
O7 O 0.4147(11) -0.0457(5) 0.3744(13) 0.120(4) Uani 1 1 d U
O8 O 0.4245(11) -0.1310(5) 0.3932(14) 0.141(4) Uani 1 1 d U
C1 C 0.2660(14) 0.1053(6) 0.0256(17) 0.097(4) Uani 1 1 d U
H1A H 0.3004 0.0775 0.0861 0.116 Uiso 1 1 calc R
H1B H 0.3001 0.1120 -0.0442 0.116 Uiso 1 1 calc R
C2 C 0.2656(14) 0.1546(8) 0.108(2) 0.093(4) Uani 1 1 d U
C3 C 0.1040(14) 0.0555(6) 0.1040(17) 0.101(4) Uani 1 1 d U
H3A H 0.1240 0.0820 0.1761 0.121 Uiso 1 1 calc R
H3B H 0.0340 0.0513 0.0852 0.121 Uiso 1 1 calc R
C4 C 0.1498(18) 0.0057(9) 0.156(2) 0.120(4) Uani 1 1 d U
C5 C 0.1061(13) 0.2447(7) 0.2270(19) 0.113(4) Uani 1 1 d DU
H5A H 0.1024 0.2138 0.2831 0.136 Uiso 1 1 calc R
H5B H 0.0893 0.2756 0.2732 0.136 Uiso 1 1 calc R
C6 C 0.0366(16) 0.2390(8) 0.093(2) 0.144(5) Uani 1 1 d DU
H6A H 0.0703 0.2237 0.0306 0.173 Uiso 1 1 calc R
H6B H 0.0153 0.2742 0.0594 0.173 Uiso 1 1 calc R
C7 C -0.0552(16) 0.2051(9) 0.085(2) 0.189(7) Uani 1 1 d DU
H7A H -0.0959 0.2038 -0.0094 0.227 Uiso 1 1 calc R
H7B H -0.0367 0.1691 0.1154 0.227 Uiso 1 1 calc R
C8 C -0.111(2) 0.2308(11) 0.179(3) 0.233(10) Uani 1 1 d DU
H8A H -0.0741 0.2267 0.2742 0.350 Uiso 1 1 calc R
H8B H -0.1731 0.2140 0.1652 0.350 Uiso 1 1 calc R
H8C H -0.1198 0.2679 0.1578 0.350 Uiso 1 1 calc R
C9 C 0.4018(15) 0.2615(7) 0.3413(18) 0.106(4) Uani 1 1 d U
H9A H 0.4130 0.2983 0.3693 0.127 Uiso 1 1 calc R
H9B H 0.4095 0.2403 0.4242 0.127 Uiso 1 1 calc R
C10 C 0.4752(14) 0.2451(7) 0.2715(18) 0.101(4) Uani 1 1 d U
H10A H 0.4740 0.2686 0.1946 0.121 Uiso 1 1 calc R
H10B H 0.4620 0.2093 0.2360 0.121 Uiso 1 1 calc R
C11 C 0.5757(17) 0.2475(8) 0.379(2) 0.131(6) Uani 1 1 d U
H11A H 0.5848 0.2822 0.4223 0.158 Uiso 1 1 calc R
H11B H 0.5786 0.2213 0.4506 0.158 Uiso 1 1 calc R
C12 C 0.6604(19) 0.2366(9) 0.306(2) 0.174(8) Uani 1 1 d U
H12A H 0.6392 0.2102 0.2353 0.262 Uiso 1 1 calc R
H12B H 0.7174 0.2241 0.3735 0.262 Uiso 1 1 calc R
H12C H 0.6755 0.2688 0.2653 0.262 Uiso 1 1 calc R
C13 C 0.2364(16) 0.3538(9) 0.104(2) 0.095(4) Uani 1 1 d U
C14 C 0.2452(15) 0.4042(6) 0.0385(18) 0.098(4) Uani 1 1 d U
H14A H 0.1886 0.4254 0.0395 0.118 Uiso 1 1 calc R
H14B H 0.2421 0.3974 -0.0577 0.118 Uiso 1 1 calc R
C15 C 0.4352(14) 0.4173(7) -0.0099(18) 0.104(5) Uani 1 1 d U
H15A H 0.4116 0.3831 -0.0490 0.125 Uiso 1 1 calc R
H15B H 0.4330 0.4420 -0.0848 0.125 Uiso 1 1 calc R
C16 C 0.2162(19) -0.1090(8) 0.397(2) 0.149(4) Uani 1 1 d U
H16A H 0.1770 -0.1387 0.3522 0.178 Uiso 1 1 calc R
H16B H 0.2672 -0.1232 0.4733 0.178 Uiso 1 1 calc R
C17 C 0.1529(19) -0.0736(8) 0.456(3) 0.158(5) Uani 1 1 d U
H17A H 0.1123 -0.0537 0.3795 0.189 Uiso 1 1 calc R
C18 C 0.075(2) -0.0983(10) 0.552(3) 0.198(8) Uani 1 1 d U
H18A H 0.0097 -0.1044 0.4929 0.238 Uiso 1 1 calc R
H18B H 0.0997 -0.1311 0.5991 0.238 Uiso 1 1 calc R
C19 C 0.075(2) -0.0617(10) 0.638(3) 0.208(10) Uani 1 1 d U
H19A H 0.1224 -0.0355 0.6316 0.313 Uiso 1 1 calc R
H19B H 0.0908 -0.0762 0.7295 0.313 Uiso 1 1 calc R
H19C H 0.0116 -0.0457 0.6169 0.313 Uiso 1 1 calc R
C20 C 0.3209(18) -0.0997(7) 0.073(2) 0.145(5) Uani 1 1 d DU
H20A H 0.3631 -0.1303 0.0985 0.174 Uiso 1 1 calc R
H20B H 0.2618 -0.1118 0.0075 0.174 Uiso 1 1 calc R
C21 C 0.3696(18) -0.0621(8) -0.001(2) 0.161(5) Uani 1 1 d DU
H21B H 0.3370 -0.0280 -0.0121 0.193 Uiso 1 1 calc R
C22 C 0.363(2) -0.0872(11) -0.146(3) 0.196(8) Uani 1 1 d DU
H22A H 0.3435 -0.1241 -0.1516 0.236 Uiso 1 1 calc R
H22B H 0.3220 -0.0671 -0.2215 0.236 Uiso 1 1 calc R
C23 C 0.467(2) -0.0806(12) -0.135(3) 0.228(11) Uani 1 1 d DU
H23A H 0.4921 -0.0515 -0.0739 0.343 Uiso 1 1 calc R
H23B H 0.4753 -0.0734 -0.2246 0.343 Uiso 1 1 calc R
H23C H 0.5011 -0.1124 -0.0985 0.343 Uiso 1 1 calc R
C24 C 0.464(2) -0.0873(10) 0.420(2) 0.126(5) Uani 1 1 d U

loop_
_atom_site_aniso_label
_atom_site_aniso_U_11
_atom_site_aniso_U_22
_atom_site_aniso_U_33
_atom_site_aniso_U_23
_atom_site_aniso_U_13
_atom_site_aniso_U_12
Sn1 0.0806(10) 0.0844(9) 0.0727(8) -0.0041(7) 0.0260(6) -0.0080(9)
Sn2 0.1226(15) 0.0876(10) 0.1211(13) 0.0190(8) 0.0163(10) -0.0030(10)
Se1 0.1185(19) 0.0825(12) 0.0809(14) -0.0015(10) 0.0003(12) -0.0065(14)
Se2 0.146(2) 0.0994(14) 0.1097(17) -0.0315(12) 0.0390(15) -0.0316(16)
O1 0.101(6) 0.089(5) 0.085(5) 0.007(5) 0.042(5) -0.015(5)
O2 0.107(6) 0.097(5) 0.067(5) 0.004(5) 0.019(5) -0.015(5)
O3 0.118(6) 0.114(5) 0.106(6) 0.007(5) 0.022(5) -0.011(5)
O4 0.125(10) 0.099(8) 0.145(9) 0.022(7) -0.008(8) -0.034(8)
O5 0.110(6) 0.089(5) 0.088(5) 0.003(5) 0.038(5) -0.004(5)
O6 0.126(7) 0.117(6) 0.090(6) -0.013(5) 0.045(6) -0.004(6)
O7 0.136(7) 0.092(6) 0.122(7) -0.005(6) 0.020(6) 0.000(6)
O8 0.149(8) 0.106(7) 0.150(8) 0.011(7) 0.011(7) -0.007(7)
C1 0.113(8) 0.092(7) 0.085(7) 0.002(6) 0.027(7) -0.009(7)
C2 0.101(7) 0.094(6) 0.083(6) -0.003(6) 0.021(6) 0.001(6)
C3 0.107(8) 0.092(7) 0.097(7) 0.008(7) 0.017(7) -0.007(7)
C4 0.126(8) 0.114(7) 0.115(7) 0.013(7) 0.024(7) -0.008(7)
C5 0.112(7) 0.127(7) 0.104(7) 0.005(6) 0.034(6) -0.011(7)
C6 0.146(9) 0.166(9) 0.125(9) 0.001(8) 0.046(8) -0.020(9)
C7 0.163(13) 0.218(13) 0.182(13) -0.002(12) 0.039(12) -0.032(11)
C8 0.19(2) 0.29(2) 0.22(2) -0.033(18) 0.053(17) 0.031(19)
C9 0.109(7) 0.112(6) 0.094(6) -0.007(6) 0.024(6) -0.015(7)
C10 0.100(7) 0.114(7) 0.089(7) 0.000(7) 0.027(6) -0.013(7)
C11 0.110(12) 0.152(11) 0.117(11) 0.001(10) 0.004(9) -0.019(11)
C12 0.143(19) 0.217(19) 0.152(19) -0.014(16) 0.019(13) 0.025(18)
C13 0.109(7) 0.105(7) 0.079(7) -0.006(7) 0.037(6) -0.018(7)
C14 0.119(9) 0.087(8) 0.099(8) -0.018(7) 0.047(7) -0.004(8)
C15 0.115(10) 0.103(9) 0.095(9) -0.026(8) 0.027(9) -0.009(9)
C16 0.157(8) 0.127(7) 0.151(8) 0.018(7) 0.025(7) -0.007(7)
C17 0.164(9) 0.137(9) 0.161(9) 0.022(8) 0.025(9) -0.013(9)
C18 0.203(14) 0.174(14) 0.201(14) 0.011(12) 0.024(13) -0.013(13)
C19 0.24(2) 0.179(18) 0.21(2) -0.039(16) 0.059(18) 0.012(18)
C20 0.151(8) 0.130(8) 0.140(8) 0.002(7) 0.016(8) -0.008(8)
C21 0.163(9) 0.152(9) 0.157(9) -0.017(8) 0.025(9) -0.002(9)
C22 0.186(14) 0.211(13) 0.176(13) -0.011(12) 0.022(14) -0.012(14)
C23 0.17(2) 0.277(19) 0.23(2) 0.002(18) 0.035(19) -0.02(2)
C24 0.141(9) 0.106(9) 0.126(9) 0.008(9) 0.028(8) -0.002(9)

loop_
_atom_type_symbol
_atom_type_description
_atom_type_scat_dispersion_real
_atom_type_scat_dispersion_imag
_atom_type_scat_source
C C 0.0033 0.0016 'International Tables Vol C Tables 4.2.6.8 and 6.1.1.4'
H H 0.0000 0.0000 'International Tables Vol C Tables 4.2.6.8 and 6.1.1.4'
O O 0.0106 0.0060 'International Tables Vol C Tables 4.2.6.8 and 6.1.1.4'
Se Se -0.0929 2.2259 'International Tables Vol C Tables 4.2.6.8 and 6.1.1.4'
Sn Sn -0.6537 1.4246 'International Tables Vol C Tables 4.2.6.8 and 6.1.1.4'

loop_
_geom_angle_atom_site_label_1
_geom_angle_atom_site_label_2
_geom_angle_atom_site_label_3
_geom_angle
_geom_angle_site_symmetry_1
_geom_angle_site_symmetry_3
C5 Sn1 O1 102.8(6) . .
C5 Sn1 O5 107.1(6) . .
O1 Sn1 O5 79.6(4) . .
C5 Sn1 C9 140.6(7) . .
O1 Sn1 C9 108.0(6) . .
O5 Sn1 C9 102.2(6) . .
C5 Sn1 O6 85.6(6) . .
O1 Sn1 O6 131.9(4) . .
O5 Sn1 O6 53.1(4) . .
C9 Sn1 O6 91.6(6) . .
C5 Sn1 O2 86.9(6) . .
O1 Sn1 O2 55.2(4) . .
O5 Sn1 O2 134.7(4) . .
C9 Sn1 O2 90.8(5) . .
O6 Sn1 O2 170.9(4) . .
C16 Sn2 O7 105.6(8) . .
C16 Sn2 O3 108.5(7) . .
O7 Sn2 O3 82.2(5) . .
C16 Sn2 C20 137.0(8) . .
O7 Sn2 C20 100.3(7) . .
O3 Sn2 C20 108.7(6) . .
C16 Sn2 O8 81.2(8) . .
O7 Sn2 O8 54.4(4) . .
O3 Sn2 O8 136.2(5) . .
C20 Sn2 O8 86.8(7) . .
C1 Se1 C3 96.5(7) . .
C14 Se2 C15 97.7(7) . .
C2 O1 Sn1 100.9(11) . .
C2 O2 Sn1 84.3(10) . .
C4 O3 Sn2 101.5(12) . .
C13 O5 Sn1 103.0(11) . .
C13 O6 Sn1 88.4(13) . .
C24 O7 Sn2 104.0(14) . .
C24 O8 Sn2 83.1(14) . .
C2 C1 Se1 110.7(13) . .
C2 C1 H1A 109.5 . .
Se1 C1 H1A 109.5 . .
C2 C1 H1B 109.5 . .
Se1 C1 H1B 109.5 . .
H1A C1 H1B 108.1 . .
O2 C2 O1 119.5(17) . .
O2 C2 C1 121.3(17) . .
O1 C2 C1 118.8(17) . .
C4 C3 Se1 115.4(15) . .
C4 C3 H3A 108.4 . .
Se1 C3 H3A 108.4 . .
C4 C3 H3B 108.4 . .
Se1 C3 H3B 108.4 . .
H3A C3 H3B 107.5 . .
O4 C4 O3 116(2) . .
O4 C4 C3 124(2) . .
O3 C4 C3 118(2) . .
C6 C5 Sn1 112.2(14) . .
C6 C5 H5A 109.2 . .
Sn1 C5 H5A 109.2 . .
C6 C5 H5B 109.2 . .
Sn1 C5 H5B 109.2 . .
H5A C5 H5B 107.9 . .
C5 C6 C7 117.6(14) . .
C5 C6 H6A 107.9 . .
C7 C6 H6A 107.9 . .
C5 C6 H6B 107.9 . .
C7 C6 H6B 107.9 . .
H6A C6 H6B 107.2 . .
C8 C7 C6 107.7(14) . .
C8 C7 H7A 110.2 . .
C6 C7 H7A 110.2 . .
C8 C7 H7B 110.2 . .
C6 C7 H7B 110.2 . .
H7A C7 H7B 108.5 . .
C7 C8 H8A 109.5 . .
C7 C8 H8B 109.5 . .
H8A C8 H8B 109.5 . .
C7 C8 H8C 109.5 . .
H8A C8 H8C 109.5 . .
H8B C8 H8C 109.5 . .
C10 C9 Sn1 112.9(12) . .
C10 C9 H9A 109.0 . .
Sn1 C9 H9A 109.0 . .
C10 C9 H9B 109.0 . .
Sn1 C9 H9B 109.0 . .
H9A C9 H9B 107.8 . .
C9 C10 C11 107.5(16) . .
C9 C10 H10A 110.2 . .
C11 C10 H10A 110.2 . .
C9 C10 H10B 110.2 . .
C11 C10 H10B 110.2 . .
H10A C10 H10B 108.5 . .
C12 C11 C10 110.2(18) . .
C12 C11 H11A 109.6 . .
C10 C11 H11A 109.6 . .
C12 C11 H11B 109.6 . .
C10 C11 H11B 109.6 . .
H11A C11 H11B 108.1 . .
C11 C12 H12A 109.5 . .
C11 C12 H12B 109.5 . .
H12A C12 H12B 109.5 . .
C11 C12 H12C 109.5 . .
H12A C12 H12C 109.5 . .
H12B C12 H12C 109.5 . .
O6 C13 O5 115.3(19) . .
O6 C13 C14 122(2) . .
O5 C13 C14 122.1(18) . .
C13 C14 Se2 118.1(14) . .
C13 C14 H14A 107.8 . .
Se2 C14 H14A 107.8 . .
C13 C14 H14B 107.8 . .
Se2 C14 H14B 107.8 . .
H14A C14 H14B 107.1 . .
C24 C15 Se2 106.2(14) 2_655 .
C24 C15 H15A 110.5 2_655 .
Se2 C15 H15A 110.5 . .
C24 C15 H15B 110.5 2_655 .
Se2 C15 H15B 110.5 . .
H15A C15 H15B 108.7 . .
C17 C16 Sn2 116.9(15) . .
C17 C16 H16A 108.1 . .
Sn2 C16 H16A 108.1 . .
C17 C16 H16B 108.1 . .
Sn2 C16 H16B 108.1 . .
H16A C16 H16B 107.3 . .
C16 C17 C18 122.6(18) . .
C16 C17 H17A 106.7 . .
C18 C17 H17A 106.7 . .
C16 C17 H17B 106.7 . .
C18 C17 H17B 106.7 . .
H17A C17 H17B 106.6 . .
C19 C18 C17 103(3) . .
C19 C18 H18A 111.1 . .
C17 C18 H18A 111.1 . .
C19 C18 H18B 111.1 . .
C17 C18 H18B 111.1 . .
H18A C18 H18B 109.1 . .
C18 C19 H19A 109.5 . .
C18 C19 H19B 109.5 . .
H19A C19 H19B 109.5 . .
C18 C19 H19C 109.5 . .
H19A C19 H19C 109.5 . .
H19B C19 H19C 109.5 . .
C21 C20 Sn2 120.7(14) . .
C21 C20 H20A 107.2 . .
Sn2 C20 H20A 107.2 . .
C21 C20 H20B 107.2 . .
Sn2 C20 H20B 107.2 . .
H20A C20 H20B 106.8 . .
C20 C21 C22 106.9(19) . .
C20 C21 H21B 110.3 . .
C22 C21 H21B 110.3 . .
C23 C22 C21 95(2) . .
C23 C22 H22A 112.8 . .
C21 C22 H22A 112.8 . .
C23 C22 H22B 112.8 . .
C21 C22 H22B 112.8 . .
H22A C22 H22B 110.3 . .
C22 C23 H23A 109.4 . .
C22 C23 H23B 109.5 . .
H23A C23 H23B 109.5 . .
C22 C23 H23C 109.5 . .
H23A C23 H23C 109.5 . .
H23B C23 H23C 109.5 . .
O8 C24 O7 118(2) . .
O8 C24 C15 121(2) . 2_645
O7 C24 C15 120(2) . 2_645

loop_
_geom_bond_atom_site_label_1
_geom_bond_atom_site_label_2
_geom_bond_distance
_geom_bond_site_symmetry_2
Sn1 C5 2.155(19) .
Sn1 O1 2.146(10) .
Sn1 O5 2.153(10) .
Sn1 C9 2.181(19) .
Sn1 O6 2.504(11) .
Sn1 O2 2.541(10) .
Sn2 C16 2.07(2) .
Sn2 O7 2.085(13) .
Sn2 O3 2.136(12) .
Sn2 C20 2.15(2) .
Sn2 O8 2.552(13) .
Se1 C1 1.954(18) .
Se1 C3 1.957(17) .
Se2 C14 1.825(18) .
Se2 C15 2.021(18) .
O1 C2 1.304(18) .
O2 C2 1.240(18) .
O3 C4 1.39(2) .
O4 C4 1.30(2) .
O5 C13 1.289(19) .
O6 C13 1.204(19) .
O7 C24 1.28(2) .
O8 C24 1.23(2) .
C1 C2 1.49(2) .
C1 H1A 0.9700 .
C1 H1B 0.9700 .
C3 C4 1.45(2) .
C3 H3A 0.9700 .
C3 H3B 0.9700 .
C5 C6 1.443(15) .
C5 H5A 0.9700 .
C5 H5B 0.9700 .
C6 C7 1.546(15) .
C6 H6A 0.9700 .
C6 H6B 0.9700 .
C7 C8 1.533(17) .
C7 H7A 0.9700 .
C7 H7B 0.9700 .
C8 H8A 0.9600 .
C8 H8B 0.9600 .
C8 H8C 0.9600 .
C9 C10 1.47(3) .
C9 H9A 0.9700 .
C9 H9B 0.9700 .
C10 C11 1.55(2) .
C10 H10A 0.9700 .
C10 H10B 0.9700 .
C11 C12 1.60(3) .
C11 H11A 0.9700 .
C11 H11B 0.9700 .
C12 H12A 0.9600 .
C12 H12B 0.9600 .
C12 H12C 0.9600 .
C13 C14 1.45(2) .
C14 H14A 0.9700 .
C14 H14B 0.9700 .
C15 C24 1.48(3) 2_655
C15 H15A 0.9700 .
C15 H15B 0.9700 .
C16 C17 1.50(3) .
C16 H16A 0.9700 .
C16 H16B 0.9700 .
C17 C18 1.77(4) .
C17 H17A 0.9700 .
C17 H17B 0.9700 .
C18 C19 1.26(3) .
C18 H18A 0.9700 .
C18 H18B 0.9700 .
C19 H19A 0.9600 .
C19 H19B 0.9600 .
C19 H19C 0.9600 .
C20 C21 1.491(17) .
C20 H20A 0.9700 .
C20 H20B 0.9700 .
C21 C22 1.564(17) .
C21 H21A 0.9700 .
C21 H21B 0.9700 .
C22 C23 1.458(17) .
C22 H22A 0.9700 .
C22 H22B 0.9700 .
C23 H23A 0.9600 .
C23 H23B 0.9600 .
C23 H23C 0.9600 .
C24 C15 1.48(3) 2_645
